data_9015950
loop_
_publ_author_name
'Moreau, J. M.'
'Galez, P.'
'Peigneux, J. P.'
'Korzhik, M. V.'

_publ_section_title
;
 Structural characterization of PbWO4 and related new phase Pb7W8O(32-x)
 Note: scheelite structure
;
_journal_name_full 'Journal of Alloys and Compounds'
_journal_page_first 46
_journal_page_last 48
_journal_paper_doi 10.1016/0925-8388(95)02175-2
_journal_volume 238
_journal_year 1996
_chemical_formula_sum 'O4 Pb W'
_chemical_name_mineral Stolzite
_space_group_IT_number 88
_symmetry_space_group_name_Hall '-I 4ad'
_symmetry_space_group_name_H-M 'I 41/a :2'
_cell_angle_alpha 90
_cell_angle_beta 90
_cell_angle_gamma 90
_cell_length_a 5.456
_cell_length_b 5.456
_cell_length_c 12.020
_cell_formula_units_Z 4
_cell_volume 357.811
_database_code_amcsd 0012777
_exptl_crystal_density_diffrn 8.447
_cod_original_sg_symbol_H-M 'I 41/a'
_cod_original_formula_sum 'Pb W O4'
_cod_database_code 9015950

loop_
_space_group_symop_operation_xyz
x,y,z
1/2+x,1/2+y,1/2+z
3/4+y,1/4-x,1/4-z
1/4+y,3/4-x,3/4-z
3/4-y,1/4+x,1/4+z
1/4-y,3/4+x,3/4+z
1/2+x,y,1/2-z
+x,1/2+y,-z
1/2-x,-y,1/2+z
-x,1/2-y,+z
3/4-y,3/4+x,3/4-z
1/4-y,1/4+x,1/4-z
3/4+y,3/4-x,3/4+z
1/4+y,1/4-x,1/4+z
-x,-y,-z
1/2-x,1/2-y,1/2-z

loop_
_atom_site_label
_atom_site_fract_x
_atom_site_fract_y
_atom_site_fract_z
_atom_site_U_iso_or_equiv
Pb 0.00000 0.25000 0.62500 0.00253
W 0.00000 0.25000 0.12500 0.00253
O 0.23880 0.11410 0.04290 0.01267

loop_
_cod_related_entry_id
_cod_related_entry_database
_cod_related_entry_code
1 AMCSD 0012777
